data_8101483
loop_
_publ_author_name
'Feng, M.-C.'
'Tay, M. G.'
'Yeap, G.-Y.'
'Norani, M. M.'
'Teoh, S. G.'
'Tiekink, E. R. T.'

_publ_section_title
;
Crystal structure of E-1-(2-hydroxyphenyl)-3-(3-hydroxyphenyl)-2-propen-
1-one, C15H12O3
;
_journal_issue 2
_journal_name_full 'Zeitschrift f\"ur Kristallographie - New Crystal Structures'
_journal_page_first 205
_journal_page_last 206
_journal_volume 214
_journal_year 1999
_chemical_formula_moiety 'C15 H12 O3 '
_chemical_formula_sum 'C15 H12 O3'
_chemical_formula_weight 240.26
_space_group_IT_number 14
_symmetry_cell_setting monoclinic
_symmetry_space_group_name_Hall '-P 2ybc'
_symmetry_space_group_name_H-M 'P 1 21/c 1'
_cell_angle_alpha 90
_cell_angle_beta 95.39(5)
_cell_angle_gamma 90
_cell_formula_units_Z 4
_cell_length_a 8.783(8)
_cell_length_b 14.274(9)
_cell_length_c 9.316(5)
_cell_measurement_temperature 293
_cell_volume 1162(1)
_diffrn_ambient_temperature 293
_exptl_crystal_density_diffrn 1.372
_refine_ls_R_factor_obs 0.0577
_refine_ls_wR_factor_obs 0.0575
_cod_original_sg_symbol_H-M 'P 21/c'
_cod_original_formula_sum 'C15 H12 O3 '
_cod_database_code 8101483

loop_
_symmetry_equiv_pos_as_xyz
'  +x,  +y,  +z'
'  -x,1/2+y,1/2-z'
'  -x,  -y,  -z'
'  +x,1/2-y,1/2+z'

loop_
_atom_site_aniso_label
_atom_site_aniso_U_11
_atom_site_aniso_U_22
_atom_site_aniso_U_33
_atom_site_aniso_U_12
_atom_site_aniso_U_13
_atom_site_aniso_U_23
O(1) 0.067(2) 0.046(1) 0.056(2) -0.004(1) -0.027(1) 0.007(1)
O(22) 0.058(1) 0.053(1) 0.043(1) -0.003(1) -0.021(1) 0.007(1)
O(33) 0.068(2) 0.059(2) 0.063(2) 0.000(1) -0.031(1) 0.007(1)
C(1) 0.043(2) 0.044(2) 0.036(2) 0.005(2) -0.007(2) 0.003(2)
C(2) 0.045(2) 0.042(2) 0.039(2) -0.002(2) -0.009(1) 0.001(2)
C(3) 0.041(2) 0.047(2) 0.041(2) 0.000(2) -0.007(2) 0.001(2)
C(11) 0.038(2) 0.039(2) 0.033(2) 0.002(2) -0.004(1) -0.002(1)
C(12) 0.041(2) 0.047(2) 0.033(2) 0.002(2) -0.002(1) 0.001(2)
C(13) 0.050(2) 0.052(2) 0.048(2) -0.004(2) -0.011(2) -0.008(2)
C(14) 0.063(2) 0.048(2) 0.059(2) -0.005(2) -0.004(2) -0.010(2)
C(15) 0.072(3) 0.039(2) 0.063(3) -0.002(2) -0.012(2) 0.005(2)
C(16) 0.056(2) 0.048(2) 0.044(2) 0.001(2) -0.013(2) 0.004(2)
C(31) 0.036(2) 0.043(2) 0.036(2) -0.004(2) -0.003(1) 0.001(2)
C(32) 0.042(2) 0.042(2) 0.038(2) -0.005(2) -0.005(1) 0.001(2)
C(33) 0.043(2) 0.048(2) 0.040(2) -0.009(2) -0.008(2) 0.007(2)
C(34) 0.051(2) 0.061(2) 0.042(2) -0.012(2) -0.011(2) -0.006(2)
C(35) 0.061(2) 0.052(2) 0.056(2) -0.005(2) -0.009(2) -0.016(2)
C(36) 0.052(2) 0.046(2) 0.049(2) -0.003(2) -0.004(2) -0.003(2)

loop_
_atom_site_label
_atom_site_fract_x
_atom_site_fract_y
_atom_site_fract_z
_atom_site_U_iso_or_equiv
_atom_site_thermal_displace_type
_atom_site_calc_flag
_atom_site_calc_attached_atom
_atom_site_occupancy
O(1) -0.1223(3) 0.3305(2) -0.2390(2) 0.0584(8) Uani ? ? 1
O(22) -0.2969(2) 0.2420(2) -0.4202(2) 0.0526(7) Uani ? ? 1
O(33) 0.4877(3) 0.2164(2) 0.3459(3) 0.0656(8) Uani ? ? 1
C(1) -0.0829(4) 0.2570(2) -0.1737(3) 0.0418(9) Uani ? ? 1
C(2) 0.0386(4) 0.2604(2) -0.0537(3) 0.0427(10) Uani ? ? 1
C(3) 0.0856(3) 0.3402(2) 0.0072(3) 0.0436(10) Uani ? ? 1
C(11) -0.1558(3) 0.1677(2) -0.2172(3) 0.0371(9) Uani ? ? 1
C(12) -0.2600(3) 0.1633(2) -0.3421(3) 0.0403(9) Uani ? ? 1
C(13) -0.3254(4) 0.0797(3) -0.3894(4) 0.051(1) Uani ? ? 1
C(14) -0.2933(4) -0.0014(2) -0.3114(4) 0.057(1) Uani ? ? 1
C(15) -0.1938(4) 0.0012(2) -0.1857(4) 0.059(1) Uani ? ? 1
C(16) -0.1277(4) 0.0845(2) -0.1400(3) 0.050(1) Uani ? ? 1
C(31) 0.2029(3) 0.3520(2) 0.1297(3) 0.0384(9) Uani ? ? 1
C(32) 0.2958(3) 0.2783(2) 0.1820(3) 0.0411(9) Uani ? ? 1
C(33) 0.4004(4) 0.2918(2) 0.3010(3) 0.0443(10) Uani ? ? 1
C(34) 0.4136(4) 0.3778(3) 0.3691(4) 0.052(1) Uani ? ? 1
C(35) 0.3238(4) 0.4507(2) 0.3161(4) 0.057(1) Uani ? ? 1
C(36) 0.2159(4) 0.4395(2) 0.1978(4) 0.050(1) Uani ? ? 1
H(2) 0.0762 0.1977 -0.0068 0.0808 Uiso ? ? 1
H(3) 0.0373 0.3992 -0.0240 0.0808 Uiso ? ? 1
H(13) -0.4194 0.0777 -0.4787 0.0808 Uiso ? ? 1
H(14) -0.3332 -0.0673 -0.3643 0.0808 Uiso ? ? 1
H(15) -0.1784 -0.0639 -0.1249 0.0808 Uiso ? ? 1
H(16) -0.0573 0.0907 -0.0337 0.0808 Uiso ? ? 1
H(22) -0.2528 0.2987 -0.3621 0.0808 Uiso ? ? 1
H(32) 0.2950 0.2163 0.1338 0.0808 Uiso ? ? 1
H(33) 0.5638 0.2258 0.4251 0.0808 Uiso ? ? 1
H(34) 0.4893 0.3881 0.4683 0.0808 Uiso ? ? 1
H(35) 0.3206 0.5206 0.3579 0.0808 Uiso ? ? 1
H(36) 0.1783 0.5033 0.1402 0.0808 Uiso ? ? 1

loop_
_geom_bond_atom_site_label_1
_geom_bond_atom_site_label_2
_geom_bond_distance
_geom_bond_site_symmetry_1
_geom_bond_site_symmetry_2
_geom_bond_publ_flag
O(1) C(1) 1.246(3) ? ? yes
O(22) C(12) 1.361(3) ? ? yes
O(22) H(22) 1.028 ? ? no
O(33) C(33) 1.364(4) ? ? yes
O(33) H(33) 0.957 ? ? no
C(1) C(2) 1.472(4) ? ? yes
C(1) C(11) 1.466(4) ? ? yes
C(2) C(3) 1.322(4) ? ? yes
C(2) H(2) 1.035 ? ? no
C(3) C(31) 1.472(4) ? ? yes
C(3) H(3) 0.975 ? ? no
C(11) C(12) 1.413(4) ? ? yes
C(11) C(16) 1.398(4) ? ? yes
C(12) C(13) 1.380(4) ? ? yes
C(13) C(14) 1.381(4) ? ? yes
C(13) H(13) 1.116 ? ? no
C(14) C(15) 1.394(5) ? ? yes
C(14) H(14) 1.104 ? ? no
C(15) C(16) 1.374(4) ? ? yes
C(15) H(15) 1.090 ? ? no
C(16) H(16) 1.121 ? ? no
C(31) C(32) 1.391(4) ? ? yes
C(31) C(36) 1.401(4) ? ? yes
C(32) C(33) 1.385(4) ? ? yes
C(32) H(32) 0.992 ? ? no
C(33) C(34) 1.382(4) ? ? yes
C(34) C(35) 1.370(5) ? ? yes
C(34) H(34) 1.096 ? ? no
C(35) C(36) 1.393(4) ? ? yes
C(35) H(35) 1.071 ? ? no
C(36) H(36) 1.093 ? ? no
